data_4324119
loop_
_publ_author_name
'Dheeraj Kumar'
'Nem Singh'
'Karunesh Keshav'
'Anil J. Elias'

_publ_contact_author_address
;DEPARTMENT OF CHEMISTRY
INDIAN INSTITUTE OF TECHNOLOGY DELHI
HAUZ KHAS, NEW DELHI 110016
INDIA
;
_publ_contact_author_email elias@chemistry.iitd.ac.in
_publ_contact_author_fax +91-11-26581504
_publ_contact_author_name 'Prof.Anil J. Elias'
_publ_contact_author_phone +91-11-26591504
_publ_section_title
;
 Ring-Closing Metathesis Reactions of Terminal Alkene-Derived Cyclic
 Phosphazenes
;
_journal_name_full 'Inorganic Chemistry'
_journal_page_first 250
_journal_page_last 260
_journal_paper_doi 10.1021/ic101884s
_journal_volume 50
_journal_year 2011
_chemical_formula_moiety 'C30 H30 N3 O2 P3'
_chemical_formula_sum 'C30 H30 N3 O2 P3'
_chemical_formula_weight 557.48
_chemical_name_systematic
; 
 ? 
;
_space_group_IT_number 14
_symmetry_cell_setting monoclinic
_symmetry_space_group_name_Hall '-P 2ybc'
_symmetry_space_group_name_H-M 'P 1 21/c 1'
_atom_sites_solution_hydrogens geom
_atom_sites_solution_primary direct
_atom_sites_solution_secondary difmap
_audit_creation_method SHELXL-97
_cell_angle_alpha 90.00
_cell_angle_beta 107.018(2)
_cell_angle_gamma 90.00
_cell_formula_units_Z 4
_cell_length_a 16.660(2)
_cell_length_b 9.5056(12)
_cell_length_c 18.502(2)
_cell_measurement_temperature 293(2)
_cell_volume 2801.7(6)
_computing_cell_refinement 'Bruker SMART'
_computing_data_collection 'Bruker SMART'
_computing_data_reduction 'Bruker SAINT'
_computing_molecular_graphics 'Bruker SHELXTL'
_computing_publication_material 'Bruker SHELXTL'
_computing_structure_refinement 'SHELXL-97 (Sheldrick,1997)'
_computing_structure_solution 'SHELXS-97 (Sheldrick,1990)'
_diffrn_ambient_temperature 293(2)
_diffrn_measured_fraction_theta_full 1.000
_diffrn_measured_fraction_theta_max 1.000
_diffrn_measurement_device_type 'CCD area detector'
_diffrn_measurement_method 'phi and omega scans'
_diffrn_radiation_monochromator graphite
_diffrn_radiation_source 'fine-focus sealed tube'
_diffrn_radiation_type MoK\a
_diffrn_radiation_wavelength 0.71073
_diffrn_reflns_av_R_equivalents 0.0344
_diffrn_reflns_av_sigmaI/netI 0.0314
_diffrn_reflns_limit_h_max 20
_diffrn_reflns_limit_h_min -20
_diffrn_reflns_limit_k_max 11
_diffrn_reflns_limit_k_min -11
_diffrn_reflns_limit_l_max 22
_diffrn_reflns_limit_l_min -22
_diffrn_reflns_number 20181
_diffrn_reflns_theta_full 25.50
_diffrn_reflns_theta_max 25.50
_diffrn_reflns_theta_min 1.28
_exptl_absorpt_coefficient_mu 0.245
_exptl_absorpt_correction_type none
_exptl_crystal_colour colorless
_exptl_crystal_density_diffrn 1.322
_exptl_crystal_density_method 'not measured'
_exptl_crystal_description block
_exptl_crystal_F_000 1168.0
_exptl_crystal_size_max 0.196
_exptl_crystal_size_mid 0.148
_exptl_crystal_size_min 0.092
_refine_diff_density_max 0.569
_refine_diff_density_min -0.293
_refine_diff_density_rms 0.060
_refine_ls_extinction_method none
_refine_ls_goodness_of_fit_ref 1.282
_refine_ls_hydrogen_treatment constr
_refine_ls_matrix_type full
_refine_ls_number_parameters 343
_refine_ls_number_reflns 5217
_refine_ls_number_restraints 0
_refine_ls_restrained_S_all 1.282
_refine_ls_R_factor_all 0.0846
_refine_ls_R_factor_gt 0.0802
_refine_ls_shift/su_max 0.000
_refine_ls_shift/su_mean 0.000
_refine_ls_structure_factor_coef Fsqd
_refine_ls_weighting_details 'calc w=1/[\s^2^(Fo^2^)+(0.0541P)^2^+3.2371P] where P=(Fo^2^+2Fc^2^)/3'
_refine_ls_weighting_scheme calc
_refine_ls_wR_factor_gt 0.1694
_refine_ls_wR_factor_ref 0.1721
_reflns_number_gt 4952
_reflns_number_total 5217
_reflns_threshold_expression >2sigma(I)
_cod_data_source_file ic101884s_si_001_1.cif
_cod_data_source_block 16
_cod_original_sg_symbol_Hall -P2ybc
_cod_database_code 4324119

loop_
_symmetry_equiv_pos_as_xyz
'x, y, z'
'-x, y+1/2, -z+1/2'
'-x, -y, -z'
'x, -y-1/2, z-1/2'

loop_
_atom_site_label
_atom_site_type_symbol
_atom_site_fract_x
_atom_site_fract_y
_atom_site_fract_z
_atom_site_U_iso_or_equiv
_atom_site_adp_type
_atom_site_occupancy
_atom_site_symmetry_multiplicity
_atom_site_calc_flag
_atom_site_refinement_flags
_atom_site_disorder_assembly
_atom_site_disorder_group
P1 P 0.15915(6) -0.02961(10) 0.29156(5) 0.0383(2) Uani 1 1 d . . .
P2 P 0.31468(6) 0.09507(10) 0.35565(5) 0.0397(3) Uani 1 1 d . . .
P3 P 0.22901(6) -0.03243(10) 0.44734(5) 0.0383(2) Uani 1 1 d . . .
O1 O 0.08198(16) 0.0652(3) 0.24998(14) 0.0459(6) Uani 1 1 d . . .
O2 O 0.14544(16) -0.1700(3) 0.24397(14) 0.0471(6) Uani 1 1 d . . .
N1 N 0.2388(2) 0.0519(4) 0.28385(17) 0.0518(9) Uani 1 1 d . . .
N2 N 0.3046(2) 0.0599(3) 0.43687(16) 0.0456(8) Uani 1 1 d . . .
N3 N 0.1553(2) -0.0723(4) 0.37294(17) 0.0493(8) Uani 1 1 d . . .
C1 C -0.0031(3) 0.0276(5) 0.2481(3) 0.0603(11) Uani 1 1 d . . .
H1A H -0.0261 0.1001 0.2732 0.072 Uiso 1 1 calc R . .
H1B H -0.0023 -0.0600 0.2752 0.072 Uiso 1 1 calc R . .
C2 C -0.0579(3) 0.0112(6) 0.1683(3) 0.0740(14) Uani 1 1 d . . .
H2A H -0.1152 0.0315 0.1674 0.089 Uiso 1 1 calc R . .
H2B H -0.0415 0.0822 0.1377 0.089 Uiso 1 1 calc R . .
C3 C -0.0571(4) -0.1263(7) 0.1319(3) 0.0851(17) Uani 1 1 d . . .
H3 H -0.1037 -0.1835 0.1272 0.102 Uiso 1 1 calc R . .
C4 C 0.0019(4) -0.1770(6) 0.1053(3) 0.0791(15) Uani 1 1 d . . .
H4 H -0.0089 -0.2641 0.0816 0.095 Uiso 1 1 calc R . .
C5 C 0.0826(3) -0.1124(6) 0.1088(2) 0.0706(13) Uani 1 1 d . . .
H5A H 0.0794 -0.0125 0.1181 0.085 Uiso 1 1 calc R . .
H5B H 0.0927 -0.1233 0.0601 0.085 Uiso 1 1 calc R . .
C6 C 0.1560(3) -0.1736(5) 0.1690(2) 0.0610(11) Uani 1 1 d . . .
H6A H 0.1640 -0.2704 0.1561 0.073 Uiso 1 1 calc R . .
H6B H 0.2063 -0.1217 0.1696 0.073 Uiso 1 1 calc R . .
C7 C 0.4102(2) 0.0139(4) 0.3481(2) 0.0461(9) Uani 1 1 d . . .
C8 C 0.4364(3) 0.0384(7) 0.2852(3) 0.0811(16) Uani 1 1 d . . .
H8 H 0.4060 0.0988 0.2476 0.097 Uiso 1 1 calc R . .
C9 C 0.5080(4) -0.0265(9) 0.2778(3) 0.101(2) Uani 1 1 d . . .
H9 H 0.5256 -0.0099 0.2353 0.121 Uiso 1 1 calc R . .
C10 C 0.5526(3) -0.1149(7) 0.3330(4) 0.0910(19) Uani 1 1 d . . .
H10 H 0.6004 -0.1590 0.3277 0.109 Uiso 1 1 calc R . .
C11 C 0.5280(3) -0.1389(6) 0.3951(4) 0.0832(16) Uani 1 1 d . . .
H11 H 0.5592 -0.1985 0.4328 0.100 Uiso 1 1 calc R . .
C12 C 0.4563(3) -0.0748(5) 0.4030(3) 0.0613(11) Uani 1 1 d . . .
H12 H 0.4394 -0.0920 0.4458 0.074 Uiso 1 1 calc R . .
C13 C 0.3323(2) 0.2821(4) 0.3502(2) 0.0455(9) Uani 1 1 d . . .
C14 C 0.4034(3) 0.3446(5) 0.3959(3) 0.0661(12) Uani 1 1 d . . .
H14 H 0.4444 0.2897 0.4288 0.079 Uiso 1 1 calc R . .
C15 C 0.4146(4) 0.4880(6) 0.3937(3) 0.0830(16) Uani 1 1 d . . .
H15 H 0.4624 0.5296 0.4256 0.100 Uiso 1 1 calc R . .
C16 C 0.3557(4) 0.5685(5) 0.3447(4) 0.0854(17) Uani 1 1 d . . .
H16 H 0.3633 0.6652 0.3432 0.102 Uiso 1 1 calc R . .
C17 C 0.2864(4) 0.5083(6) 0.2983(4) 0.0948(19) Uani 1 1 d . . .
H17 H 0.2467 0.5635 0.2643 0.114 Uiso 1 1 calc R . .
C18 C 0.2741(3) 0.3651(5) 0.3012(3) 0.0730(13) Uani 1 1 d . . .
H18 H 0.2257 0.3246 0.2694 0.088 Uiso 1 1 calc R . .
C19 C 0.1860(2) 0.0584(4) 0.51328(19) 0.0399(8) Uani 1 1 d . . .
C20 C 0.2200(3) 0.1838(5) 0.5458(3) 0.0604(11) Uani 1 1 d . . .
H20 H 0.2650 0.2237 0.5329 0.072 Uiso 1 1 calc R . .
C21 C 0.1872(3) 0.2502(5) 0.5976(3) 0.0785(15) Uani 1 1 d . . .
H21 H 0.2106 0.3342 0.6198 0.094 Uiso 1 1 calc R . .
C22 C 0.1212(3) 0.1935(5) 0.6161(3) 0.0685(13) Uani 1 1 d . . .
H22 H 0.0995 0.2391 0.6507 0.082 Uiso 1 1 calc R . .
C23 C 0.0865(3) 0.0703(5) 0.5842(3) 0.0688(13) Uani 1 1 d . . .
H23 H 0.0408 0.0321 0.5966 0.083 Uiso 1 1 calc R . .
C24 C 0.1194(3) 0.0024(5) 0.5334(2) 0.0589(11) Uani 1 1 d . . .
H24 H 0.0962 -0.0825 0.5124 0.071 Uiso 1 1 calc R . .
C25 C 0.2693(2) -0.1942(4) 0.49633(19) 0.0394(8) Uani 1 1 d . . .
C26 C 0.3325(3) -0.1914(5) 0.5631(3) 0.0813(17) Uani 1 1 d . . .
H26 H 0.3545 -0.1056 0.5839 0.098 Uiso 1 1 calc R . .
C27 C 0.3636(4) -0.3144(6) 0.5997(3) 0.0922(19) Uani 1 1 d . . .
H27 H 0.4065 -0.3111 0.6451 0.111 Uiso 1 1 calc R . .
C28 C 0.3327(4) -0.4399(5) 0.5705(3) 0.0743(14) Uani 1 1 d . . .
H28 H 0.3546 -0.5229 0.5950 0.089 Uiso 1 1 calc R . .
C29 C 0.2697(4) -0.4437(5) 0.5055(4) 0.0928(19) Uani 1 1 d . . .
H29 H 0.2473 -0.5297 0.4854 0.111 Uiso 1 1 calc R . .
C30 C 0.2382(3) -0.3208(5) 0.4685(3) 0.0707(13) Uani 1 1 d . . .
H30 H 0.1947 -0.3250 0.4236 0.085 Uiso 1 1 calc R . .

loop_
_atom_site_aniso_label
_atom_site_aniso_U_11
_atom_site_aniso_U_22
_atom_site_aniso_U_33
_atom_site_aniso_U_23
_atom_site_aniso_U_13
_atom_site_aniso_U_12
P1 0.0393(5) 0.0432(5) 0.0307(4) 0.0009(4) 0.0074(4) -0.0083(4)
P2 0.0405(5) 0.0461(5) 0.0331(5) 0.0014(4) 0.0119(4) -0.0131(4)
P3 0.0424(5) 0.0436(5) 0.0290(4) 0.0021(4) 0.0107(4) -0.0099(4)
O1 0.0500(15) 0.0416(14) 0.0455(14) 0.0022(11) 0.0129(12) -0.0002(12)
O2 0.0528(16) 0.0431(14) 0.0434(14) -0.0016(11) 0.0113(12) -0.0019(12)
N1 0.052(2) 0.069(2) 0.0341(16) 0.0049(15) 0.0114(14) -0.0178(17)
N2 0.0487(18) 0.0531(19) 0.0331(15) -0.0023(13) 0.0092(13) -0.0162(15)
N3 0.0448(18) 0.064(2) 0.0377(17) 0.0034(15) 0.0104(14) -0.0210(16)
C1 0.046(2) 0.076(3) 0.065(3) 0.006(2) 0.025(2) 0.008(2)
C2 0.045(2) 0.092(4) 0.077(3) 0.019(3) 0.004(2) 0.001(2)
C3 0.062(3) 0.096(4) 0.080(4) 0.006(3) -0.006(3) -0.022(3)
C4 0.088(4) 0.083(4) 0.053(3) -0.011(3) -0.001(3) -0.017(3)
C5 0.087(4) 0.087(4) 0.042(2) -0.007(2) 0.024(2) -0.013(3)
C6 0.069(3) 0.064(3) 0.057(3) -0.015(2) 0.030(2) 0.002(2)
C7 0.047(2) 0.050(2) 0.041(2) -0.0109(17) 0.0119(17) -0.0171(18)
C8 0.066(3) 0.129(5) 0.054(3) -0.001(3) 0.026(2) 0.002(3)
C9 0.074(4) 0.172(7) 0.064(3) -0.040(4) 0.032(3) -0.011(4)
C10 0.055(3) 0.109(5) 0.104(5) -0.057(4) 0.017(3) -0.003(3)
C11 0.062(3) 0.069(3) 0.114(5) -0.006(3) 0.020(3) 0.004(3)
C12 0.060(3) 0.058(3) 0.066(3) 0.001(2) 0.019(2) -0.002(2)
C13 0.051(2) 0.046(2) 0.045(2) 0.0029(17) 0.0223(18) -0.0055(18)
C14 0.076(3) 0.055(3) 0.064(3) 0.000(2) 0.017(2) -0.020(2)
C15 0.106(4) 0.065(3) 0.084(4) -0.007(3) 0.037(3) -0.033(3)
C16 0.111(5) 0.047(3) 0.116(5) 0.001(3) 0.061(4) -0.012(3)
C17 0.094(4) 0.060(3) 0.131(5) 0.033(3) 0.033(4) 0.019(3)
C18 0.067(3) 0.066(3) 0.081(3) 0.011(3) 0.014(3) -0.004(2)
C19 0.047(2) 0.0348(18) 0.0376(18) 0.0063(14) 0.0120(16) 0.0005(15)
C20 0.060(3) 0.051(2) 0.077(3) -0.007(2) 0.030(2) -0.004(2)
C21 0.091(4) 0.055(3) 0.096(4) -0.026(3) 0.037(3) -0.005(3)
C22 0.080(3) 0.069(3) 0.067(3) -0.006(2) 0.037(3) 0.017(3)
C23 0.080(3) 0.073(3) 0.068(3) -0.001(2) 0.044(3) -0.007(3)
C24 0.078(3) 0.050(2) 0.061(3) -0.004(2) 0.040(2) -0.011(2)
C25 0.0423(19) 0.0420(19) 0.0370(18) -0.0011(15) 0.0167(16) -0.0050(16)
C26 0.090(4) 0.055(3) 0.072(3) 0.014(2) -0.019(3) -0.021(3)
C27 0.084(4) 0.081(4) 0.086(4) 0.031(3) -0.015(3) 0.000(3)
C28 0.088(4) 0.052(3) 0.090(4) 0.023(3) 0.037(3) 0.019(3)
C29 0.142(6) 0.039(3) 0.092(4) -0.006(3) 0.026(4) -0.002(3)
C30 0.091(4) 0.052(3) 0.058(3) -0.009(2) 0.004(2) -0.010(2)

loop_
_atom_type_symbol
_atom_type_description
_atom_type_scat_dispersion_real
_atom_type_scat_dispersion_imag
_atom_type_scat_source
C C 0.0033 0.0016 'International Tables Vol C Tables 4.2.6.8 and 6.1.1.4'
H H 0.0000 0.0000 'International Tables Vol C Tables 4.2.6.8 and 6.1.1.4'
N N 0.0061 0.0033 'International Tables Vol C Tables 4.2.6.8 and 6.1.1.4'
O O 0.0106 0.0060 'International Tables Vol C Tables 4.2.6.8 and 6.1.1.4'
P P 0.1023 0.0942 'International Tables Vol C Tables 4.2.6.8 and 6.1.1.4'

loop_
_geom_angle_atom_site_label_1
_geom_angle_atom_site_label_2
_geom_angle_atom_site_label_3
_geom_angle
_geom_angle_site_symmetry_1
_geom_angle_site_symmetry_3
_geom_angle_publ_flag
O1 P1 O2 104.32(14) . . ?
O1 P1 N3 110.95(17) . . ?
O2 P1 N3 105.98(16) . . ?
O1 P1 N1 105.22(17) . . ?
O2 P1 N1 110.66(17) . . ?
N3 P1 N1 118.83(16) . . ?
N2 P2 N1 117.02(16) . . ?
N2 P2 C13 108.78(17) . . ?
N1 P2 C13 107.92(18) . . ?
N2 P2 C7 108.70(18) . . ?
N1 P2 C7 109.01(18) . . ?
C13 P2 C7 104.73(18) . . ?
N2 P3 N3 117.47(16) . . ?
N2 P3 C19 107.66(17) . . ?
N3 P3 C19 109.76(18) . . ?
N2 P3 C25 109.75(17) . . ?
N3 P3 C25 107.98(17) . . ?
C19 P3 C25 103.31(16) . . ?
C1 O1 P1 121.5(3) . . ?
C6 O2 P1 121.1(3) . . ?
P1 N1 P2 122.18(19) . . ?
P3 N2 P2 122.33(19) . . ?
P1 N3 P3 121.65(19) . . ?
O1 C1 C2 111.0(4) . . ?
O1 C1 H1A 109.4 . . ?
C2 C1 H1A 109.4 . . ?
O1 C1 H1B 109.4 . . ?
C2 C1 H1B 109.4 . . ?
H1A C1 H1B 108.0 . . ?
C3 C2 C1 117.3(4) . . ?
C3 C2 H2A 108.0 . . ?
C1 C2 H2A 108.0 . . ?
C3 C2 H2B 108.0 . . ?
C1 C2 H2B 108.0 . . ?
H2A C2 H2B 107.2 . . ?
C4 C3 C2 127.2(5) . . ?
C4 C3 H3 116.4 . . ?
C2 C3 H3 116.4 . . ?
C3 C4 C5 127.5(5) . . ?
C3 C4 H4 116.2 . . ?
C5 C4 H4 116.2 . . ?
C4 C5 C6 114.0(4) . . ?
C4 C5 H5A 108.8 . . ?
C6 C5 H5A 108.8 . . ?
C4 C5 H5B 108.8 . . ?
C6 C5 H5B 108.8 . . ?
H5A C5 H5B 107.6 . . ?
O2 C6 C5 113.4(3) . . ?
O2 C6 H6A 108.9 . . ?
C5 C6 H6A 108.9 . . ?
O2 C6 H6B 108.9 . . ?
C5 C6 H6B 108.9 . . ?
H6A C6 H6B 107.7 . . ?
C12 C7 C8 118.9(4) . . ?
C12 C7 P2 121.3(3) . . ?
C8 C7 P2 119.8(4) . . ?
C7 C8 C9 120.2(5) . . ?
C7 C8 H8 119.9 . . ?
C9 C8 H8 119.9 . . ?
C10 C9 C8 119.9(5) . . ?
C10 C9 H9 120.1 . . ?
C8 C9 H9 120.1 . . ?
C11 C10 C9 120.5(5) . . ?
C11 C10 H10 119.8 . . ?
C9 C10 H10 119.8 . . ?
C10 C11 C12 120.1(6) . . ?
C10 C11 H11 120.0 . . ?
C12 C11 H11 120.0 . . ?
C7 C12 C11 120.5(5) . . ?
C7 C12 H12 119.8 . . ?
C11 C12 H12 119.8 . . ?
C18 C13 C14 118.4(4) . . ?
C18 C13 P2 120.6(3) . . ?
C14 C13 P2 121.0(3) . . ?
C13 C14 C15 120.6(5) . . ?
C13 C14 H14 119.7 . . ?
C15 C14 H14 119.7 . . ?
C16 C15 C14 119.9(5) . . ?
C16 C15 H15 120.0 . . ?
C14 C15 H15 120.0 . . ?
C17 C16 C15 120.2(5) . . ?
C17 C16 H16 119.9 . . ?
C15 C16 H16 119.9 . . ?
C16 C17 C18 120.2(5) . . ?
C16 C17 H17 119.9 . . ?
C18 C17 H17 119.9 . . ?
C13 C18 C17 120.7(5) . . ?
C13 C18 H18 119.7 . . ?
C17 C18 H18 119.7 . . ?
C24 C19 C20 118.5(4) . . ?
C24 C19 P3 120.6(3) . . ?
C20 C19 P3 120.9(3) . . ?
C19 C20 C21 120.0(4) . . ?
C19 C20 H20 120.0 . . ?
C21 C20 H20 120.0 . . ?
C22 C21 C20 120.4(5) . . ?
C22 C21 H21 119.8 . . ?
C20 C21 H21 119.8 . . ?
C21 C22 C23 120.4(4) . . ?
C21 C22 H22 119.8 . . ?
C23 C22 H22 119.8 . . ?
C22 C23 C24 119.6(4) . . ?
C22 C23 H23 120.2 . . ?
C24 C23 H23 120.2 . . ?
C19 C24 C23 121.1(4) . . ?
C19 C24 H24 119.4 . . ?
C23 C24 H24 119.4 . . ?
C30 C25 C26 118.0(4) . . ?
C30 C25 P3 121.4(3) . . ?
C26 C25 P3 120.7(3) . . ?
C25 C26 C27 120.5(5) . . ?
C25 C26 H26 119.7 . . ?
C27 C26 H26 119.7 . . ?
C28 C27 C26 120.7(5) . . ?
C28 C27 H27 119.7 . . ?
C26 C27 H27 119.7 . . ?
C29 C28 C27 119.3(5) . . ?
C29 C28 H28 120.4 . . ?
C27 C28 H28 120.4 . . ?
C28 C29 C30 120.3(5) . . ?
C28 C29 H29 119.8 . . ?
C30 C29 H29 119.8 . . ?
C25 C30 C29 121.2(5) . . ?
C25 C30 H30 119.4 . . ?
C29 C30 H30 119.4 . . ?

loop_
_geom_bond_atom_site_label_1
_geom_bond_atom_site_label_2
_geom_bond_distance
_geom_bond_site_symmetry_2
_geom_bond_publ_flag
P1 O1 1.574(3) . ?
P1 O2 1.578(3) . ?
P1 N3 1.579(3) . ?
P1 N1 1.579(3) . ?
P2 N2 1.595(3) . ?
P2 N1 1.596(3) . ?
P2 C13 1.809(4) . ?
P2 C7 1.810(4) . ?
P3 N2 1.593(3) . ?
P3 N3 1.599(3) . ?
P3 C19 1.805(4) . ?
P3 C25 1.811(4) . ?
O1 C1 1.452(5) . ?
O2 C6 1.449(5) . ?
C1 C2 1.499(7) . ?
C1 H1A 0.9700 . ?
C1 H1B 0.9700 . ?
C2 C3 1.472(8) . ?
C2 H2A 0.9700 . ?
C2 H2B 0.9700 . ?
C3 C4 1.314(8) . ?
C3 H3 0.9300 . ?
C4 C5 1.462(7) . ?
C4 H4 0.9300 . ?
C5 C6 1.509(6) . ?
C5 H5A 0.9700 . ?
C5 H5B 0.9700 . ?
C6 H6A 0.9700 . ?
C6 H6B 0.9700 . ?
C7 C12 1.369(6) . ?
C7 C8 1.376(6) . ?
C8 C9 1.385(8) . ?
C8 H8 0.9300 . ?
C9 C10 1.362(9) . ?
C9 H9 0.9300 . ?
C10 C11 1.349(8) . ?
C10 H10 0.9300 . ?
C11 C12 1.385(7) . ?
C11 H11 0.9300 . ?
C12 H12 0.9300 . ?
C13 C18 1.368(6) . ?
C13 C14 1.374(6) . ?
C14 C15 1.377(7) . ?
C14 H14 0.9300 . ?
C15 C16 1.360(8) . ?
C15 H15 0.9300 . ?
C16 C17 1.348(8) . ?
C16 H16 0.9300 . ?
C17 C18 1.380(7) . ?
C17 H17 0.9300 . ?
C18 H18 0.9300 . ?
C19 C24 1.376(5) . ?
C19 C20 1.380(5) . ?
C20 C21 1.387(6) . ?
C20 H20 0.9300 . ?
C21 C22 1.355(7) . ?
C21 H21 0.9300 . ?
C22 C23 1.362(7) . ?
C22 H22 0.9300 . ?
C23 C24 1.378(6) . ?
C23 H23 0.9300 . ?
C24 H24 0.9300 . ?
C25 C30 1.351(5) . ?
C25 C26 1.369(6) . ?
C26 C27 1.374(7) . ?
C26 H26 0.9300 . ?
C27 C28 1.348(8) . ?
C27 H27 0.9300 . ?
C28 C29 1.346(8) . ?
C28 H28 0.9300 . ?
C29 C30 1.377(7) . ?
C29 H29 0.9300 . ?
C30 H30 0.9300 . ?

loop_
_geom_torsion_atom_site_label_1
_geom_torsion_atom_site_label_2
_geom_torsion_atom_site_label_3
_geom_torsion_atom_site_label_4
_geom_torsion
_geom_torsion_site_symmetry_1
_geom_torsion_site_symmetry_2
_geom_torsion_site_symmetry_3
_geom_torsion_site_symmetry_4
_geom_torsion_publ_flag
O2 P1 O1 C1 66.3(3) . . . . ?
N3 P1 O1 C1 -47.4(3) . . . . ?
N1 P1 O1 C1 -177.1(3) . . . . ?
O1 P1 O2 C6 71.0(3) . . . . ?
N3 P1 O2 C6 -171.9(3) . . . . ?
N1 P1 O2 C6 -41.7(3) . . . . ?
O1 P1 N1 P2 123.8(2) . . . . ?
O2 P1 N1 P2 -124.1(2) . . . . ?
N3 P1 N1 P2 -1.2(4) . . . . ?
N2 P2 N1 P1 -3.4(4) . . . . ?
C13 P2 N1 P1 -126.4(3) . . . . ?
C7 P2 N1 P1 120.4(3) . . . . ?
N3 P3 N2 P2 -8.3(3) . . . . ?
C19 P3 N2 P2 -132.7(2) . . . . ?
C25 P3 N2 P2 115.5(2) . . . . ?
N1 P2 N2 P3 8.2(3) . . . . ?
C13 P2 N2 P3 130.8(2) . . . . ?
C7 P2 N2 P3 -115.7(2) . . . . ?
O1 P1 N3 P3 -121.0(2) . . . . ?
O2 P1 N3 P3 126.4(2) . . . . ?
N1 P1 N3 P3 1.2(4) . . . . ?
N2 P3 N3 P1 3.4(3) . . . . ?
C19 P3 N3 P1 126.8(2) . . . . ?
C25 P3 N3 P1 -121.3(2) . . . . ?
P1 O1 C1 C2 -121.0(4) . . . . ?
O1 C1 C2 C3 84.9(6) . . . . ?
C1 C2 C3 C4 -75.5(7) . . . . ?
C2 C3 C4 C5 3.2(10) . . . . ?
C3 C4 C5 C6 102.1(7) . . . . ?
P1 O2 C6 C5 -77.8(4) . . . . ?
C4 C5 C6 O2 -55.3(6) . . . . ?
N2 P2 C7 C12 6.8(4) . . . . ?
N1 P2 C7 C12 -121.8(3) . . . . ?
C13 P2 C7 C12 122.9(3) . . . . ?
N2 P2 C7 C8 -174.8(4) . . . . ?
N1 P2 C7 C8 56.6(4) . . . . ?
C13 P2 C7 C8 -58.7(4) . . . . ?
C12 C7 C8 C9 0.4(8) . . . . ?
P2 C7 C8 C9 -178.0(4) . . . . ?
C7 C8 C9 C10 -0.1(9) . . . . ?
C8 C9 C10 C11 -0.5(9) . . . . ?
C9 C10 C11 C12 0.8(9) . . . . ?
C8 C7 C12 C11 -0.2(7) . . . . ?
P2 C7 C12 C11 178.2(4) . . . . ?
C10 C11 C12 C7 -0.4(8) . . . . ?
N2 P2 C13 C18 -114.1(4) . . . . ?
N1 P2 C13 C18 13.8(4) . . . . ?
C7 P2 C13 C18 129.8(4) . . . . ?
N2 P2 C13 C14 64.8(4) . . . . ?
N1 P2 C13 C14 -167.3(3) . . . . ?
C7 P2 C13 C14 -51.3(4) . . . . ?
C18 C13 C14 C15 1.7(7) . . . . ?
P2 C13 C14 C15 -177.2(4) . . . . ?
C13 C14 C15 C16 -1.4(8) . . . . ?
C14 C15 C16 C17 0.0(9) . . . . ?
C15 C16 C17 C18 1.1(10) . . . . ?
C14 C13 C18 C17 -0.6(7) . . . . ?
P2 C13 C18 C17 178.3(4) . . . . ?
C16 C17 C18 C13 -0.8(9) . . . . ?
N2 P3 C19 C24 -179.8(3) . . . . ?
N3 P3 C19 C24 51.2(4) . . . . ?
C25 P3 C19 C24 -63.8(4) . . . . ?
N2 P3 C19 C20 -1.1(4) . . . . ?
N3 P3 C19 C20 -130.1(3) . . . . ?
C25 P3 C19 C20 115.0(3) . . . . ?
C24 C19 C20 C21 0.2(6) . . . . ?
P3 C19 C20 C21 -178.6(4) . . . . ?
C19 C20 C21 C22 -0.7(8) . . . . ?
C20 C21 C22 C23 0.3(8) . . . . ?
C21 C22 C23 C24 0.6(8) . . . . ?
C20 C19 C24 C23 0.7(7) . . . . ?
P3 C19 C24 C23 179.5(4) . . . . ?
C22 C23 C24 C19 -1.1(7) . . . . ?
N2 P3 C25 C30 -128.3(4) . . . . ?
N3 P3 C25 C30 0.9(4) . . . . ?
C19 P3 C25 C30 117.1(4) . . . . ?
N2 P3 C25 C26 51.9(4) . . . . ?
N3 P3 C25 C26 -178.9(4) . . . . ?
C19 P3 C25 C26 -62.7(4) . . . . ?
C30 C25 C26 C27 0.9(8) . . . . ?
P3 C25 C26 C27 -179.2(5) . . . . ?
C25 C26 C27 C28 0.1(10) . . . . ?
C26 C27 C28 C29 -1.1(10) . . . . ?
C27 C28 C29 C30 1.1(10) . . . . ?
C26 C25 C30 C29 -1.0(8) . . . . ?
P3 C25 C30 C29 179.2(4) . . . . ?
C28 C29 C30 C25 0.0(9) . . . . ?

loop_
_cod_related_entry_id
_cod_related_entry_database
_cod_related_entry_code
1 ChemSpider 30661146
